data_7156995
loop_
_publ_author_name
'Sun, Li'
'Liu, Yi'
'Wang, Yankai'
'Li, Yuanyuan'
'Liu, Zhiwen'
'Lu, Tao'
'Li, Wenhai'

_publ_section_title
;
 An efficient synthesis of oxazolines via a cascade reaction between
 azaoxyallyl cations and 1,2-benzisoxazoles.
;
_journal_issue 32
_journal_name_full 'Organic &amp; biomolecular chemistry'
_journal_page_first 7526
_journal_page_last 7530
_journal_paper_doi 10.1039/c9ob01366k
_journal_volume 17
_journal_year 2019
_chemical_formula_sum 'C18 H16 Br2 N2 O3'
_chemical_formula_weight 468.15
_space_group_crystal_system triclinic
_space_group_IT_number 2
_space_group_name_Hall '-P 1'
_space_group_name_H-M_alt 'P -1'
_symmetry_space_group_name_Hall '-P 1'
_symmetry_space_group_name_H-M 'P -1'
_atom_sites_solution_hydrogens geom
_audit_creation_method SHELXL-2014/7
_audit_update_record
;
2019-03-03 deposited with the CCDC.    2019-07-26 downloaded from the CCDC.
;
_cell_angle_alpha 110.91(3)
_cell_angle_beta 95.03(3)
_cell_angle_gamma 95.13(3)
_cell_formula_units_Z 2
_cell_length_a 5.5740(11)
_cell_length_b 12.623(3)
_cell_length_c 14.179(3)
_cell_measurement_reflns_used 25
_cell_measurement_temperature 293(2)
_cell_measurement_theta_max 13
_cell_measurement_theta_min 9
_cell_volume 920.5(4)
_computing_structure_refinement 'SHELXL-2014/7 (Sheldrick, 2014)'
_diffrn_ambient_temperature 293(2)
_diffrn_measured_fraction_theta_full 1.000
_diffrn_measured_fraction_theta_max 1.000
_diffrn_measurement_device_type 'Nonius CAD4'
_diffrn_radiation_type MoK\a
_diffrn_radiation_wavelength 0.71073
_diffrn_reflns_av_R_equivalents 0.0682
_diffrn_reflns_av_unetI/netI 0.1349
_diffrn_reflns_Laue_measured_fraction_full 1.000
_diffrn_reflns_Laue_measured_fraction_max 1.000
_diffrn_reflns_limit_h_max 6
_diffrn_reflns_limit_h_min 0
_diffrn_reflns_limit_k_max 15
_diffrn_reflns_limit_k_min -15
_diffrn_reflns_limit_l_max 17
_diffrn_reflns_limit_l_min -17
_diffrn_reflns_number 3762
_diffrn_reflns_point_group_measured_fraction_full 1.000
_diffrn_reflns_point_group_measured_fraction_max 1.000
_diffrn_reflns_theta_full 25.242
_diffrn_reflns_theta_max 25.374
_diffrn_reflns_theta_min 1.550
_exptl_absorpt_coefficient_mu 4.422
_exptl_crystal_density_diffrn 1.689
_exptl_crystal_description white
_exptl_crystal_F_000 464
_exptl_crystal_size_max 0.200
_exptl_crystal_size_mid 0.100
_exptl_crystal_size_min 0.100
_refine_diff_density_max 1.196
_refine_diff_density_min -1.672
_refine_diff_density_rms 0.207
_refine_ls_extinction_method none
_refine_ls_goodness_of_fit_ref 1.216
_refine_ls_hydrogen_treatment constr
_refine_ls_matrix_type full
_refine_ls_number_parameters 214
_refine_ls_number_reflns 3384
_refine_ls_number_restraints 0
_refine_ls_restrained_S_all 1.216
_refine_ls_R_factor_all 0.2092
_refine_ls_R_factor_gt 0.1018
_refine_ls_shift/su_max 0.013
_refine_ls_shift/su_mean 0.000
_refine_ls_structure_factor_coef Fsqd
_refine_ls_weighting_details 'w=1/[\s^2^(Fo^2^)+(0.1000P)^2^] where P=(Fo^2^+2Fc^2^)/3'
_refine_ls_weighting_scheme calc
_refine_ls_wR_factor_gt 0.2194
_refine_ls_wR_factor_ref 0.2571
_reflns_Friedel_coverage 0.000
_reflns_number_gt 1565
_reflns_number_total 3384
_reflns_threshold_expression 'I > 2\s(I)'
_cod_data_source_file c9ob01366k3.cif
_cod_data_source_block X
_cod_depositor_comments 'Adding full bibliography for 7156995.cif.'
_cod_database_code 7156995
_shelx_shelxl_version_number 2014/7
_shelx_space_group_comment
;
The symmetry employed for this shelxl refinement is uniquely defined
by the following loop, which should always be used as a source of
symmetry information in preference to the above space-group names.
They are only intended as comments.
;
_shelx_estimated_absorpt_t_min 0.472
_shelx_estimated_absorpt_t_max 0.666

loop_
_space_group_symop_operation_xyz
'x, y, z'
'-x, -y, -z'

loop_
_atom_site_label
_atom_site_type_symbol
_atom_site_fract_x
_atom_site_fract_y
_atom_site_fract_z
_atom_site_U_iso_or_equiv
_atom_site_adp_type
_atom_site_occupancy
_atom_site_site_symmetry_order
_atom_site_calc_flag
_atom_site_refinement_flags_posn
_atom_site_refinement_flags_adp
Br1 Br -0.2132(3) 0.64773(13) 0.57491(11) 0.0767(6) Uani 1 1 d . .
O1 O 0.0754(16) 0.5416(7) 0.1562(6) 0.061(3) Uani 1 1 d . .
H1A H -0.0171 0.4894 0.1130 0.091 Uiso 1 1 calc R U
N1 N -0.3051(18) 0.3864(9) 0.0840(8) 0.053(3) Uani 1 1 d . .
C1 C -0.264(2) 0.5212(10) 0.3607(9) 0.055(4) Uani 1 1 d . .
H1B H -0.3975 0.4789 0.3710 0.067 Uiso 1 1 calc R U
Br2 Br 0.4014(3) 0.73832(12) 0.31313(11) 0.0671(6) Uani 1 1 d . .
O2 O -0.5240(14) 0.3403(6) 0.1943(6) 0.045(2) Uani 1 1 d . .
N2 N -0.784(2) 0.1813(9) 0.0831(7) 0.062(3) Uani 1 1 d . .
C2 C -0.123(3) 0.6098(11) 0.4411(9) 0.054(4) Uani 1 1 d . .
O3 O -0.8651(18) 0.1764(7) 0.1721(6) 0.067(3) Uani 1 1 d . .
C3 C 0.071(2) 0.6707(9) 0.4273(9) 0.047(3) Uani 1 1 d . .
H3A H 0.1619 0.7288 0.4828 0.056 Uiso 1 1 calc R U
C4 C 0.137(2) 0.6474(10) 0.3309(10) 0.047(3) Uani 1 1 d . .
C5 C 0.002(2) 0.5612(10) 0.2483(9) 0.044(3) Uani 1 1 d . .
C6 C -0.194(2) 0.4991(10) 0.2641(8) 0.038(3) Uani 1 1 d . .
C7 C -0.335(2) 0.4050(11) 0.1762(9) 0.046(3) Uani 1 1 d . .
C8 C -0.498(2) 0.2940(10) 0.0197(9) 0.046(3) Uani 1 1 d . .
C9 C -0.623(2) 0.2628(10) 0.0974(9) 0.044(3) Uani 1 1 d . .
C10 C -0.380(2) 0.1925(11) -0.0501(10) 0.058(4) Uani 1 1 d . .
H10A H -0.5055 0.1327 -0.0918 0.087 Uiso 1 1 calc R U
H10B H -0.2845 0.2181 -0.0928 0.087 Uiso 1 1 calc R U
H10C H -0.2784 0.1641 -0.0089 0.087 Uiso 1 1 calc R U
C11 C -0.664(2) 0.3390(11) -0.0445(9) 0.055(4) Uani 1 1 d . .
H11A H -0.7889 0.2787 -0.0860 0.082 Uiso 1 1 calc R U
H11B H -0.7377 0.4010 -0.0006 0.082 Uiso 1 1 calc R U
H11C H -0.5712 0.3657 -0.0874 0.082 Uiso 1 1 calc R U
C12 C -1.039(3) 0.0755(13) 0.1427(12) 0.071 Uani 1 1 d . .
H12A H -0.9682 0.0100 0.1008 0.086 Uiso 1 1 calc R U
H12B H -1.1808 0.0841 0.1028 0.086 Uiso 1 1 calc R U
C13 C -1.111(3) 0.0559(14) 0.2334(12) 0.066 Uani 1 1 d . .
C14 C -1.297(4) 0.1059(13) 0.2740(16) 0.098(7) Uani 1 1 d . .
H14A H -1.3703 0.1549 0.2480 0.117 Uiso 1 1 calc R U
C15 C -1.383(3) 0.0842(18) 0.3558(19) 0.100(8) Uani 1 1 d . .
H15A H -1.5124 0.1196 0.3844 0.120 Uiso 1 1 calc R U
C16 C -1.285(4) 0.0158(16) 0.3928(13) 0.095(7) Uani 1 1 d . .
H16A H -1.3430 0.0032 0.4479 0.114 Uiso 1 1 calc R U
C17 C -1.101(3) -0.0364(14) 0.3523(13) 0.078(5) Uani 1 1 d . .
H17A H -1.0340 -0.0869 0.3781 0.094 Uiso 1 1 calc R U
C18 C -1.011(3) -0.0161(12) 0.2725(11) 0.063(4) Uani 1 1 d . .
H18A H -0.8802 -0.0517 0.2451 0.075 Uiso 1 1 calc R U

loop_
_atom_site_aniso_label
_atom_site_aniso_U_11
_atom_site_aniso_U_22
_atom_site_aniso_U_33
_atom_site_aniso_U_23
_atom_site_aniso_U_13
_atom_site_aniso_U_12
Br1 0.1042(13) 0.0667(11) 0.0370(8) -0.0037(7) 0.0216(8) -0.0180(9)
O1 0.073(6) 0.061(6) 0.035(5) 0.006(4) 0.017(5) -0.013(5)
N1 0.056(7) 0.056(7) 0.037(6) 0.009(5) 0.012(5) -0.011(6)
C1 0.074(10) 0.043(8) 0.038(8) 0.003(6) 0.023(7) -0.014(7)
Br2 0.0685(10) 0.0546(10) 0.0647(10) 0.0104(8) 0.0140(8) -0.0178(8)
O2 0.056(5) 0.035(5) 0.032(4) -0.001(4) 0.005(4) -0.007(4)
N2 0.088(8) 0.053(7) 0.026(6) 0.003(5) -0.001(6) -0.030(6)
C2 0.081(10) 0.043(8) 0.027(7) 0.000(6) 0.012(7) -0.010(7)
O3 0.104(7) 0.048(6) 0.028(5) 0.002(4) 0.006(5) -0.036(5)
C3 0.065(9) 0.022(7) 0.042(8) 0.001(6) 0.006(7) -0.005(6)
C4 0.052(8) 0.035(7) 0.049(8) 0.013(6) 0.007(7) -0.009(6)
C5 0.053(8) 0.038(7) 0.037(7) 0.012(6) 0.008(6) -0.007(6)
C6 0.037(7) 0.044(7) 0.026(6) 0.003(5) 0.006(5) 0.005(6)
C7 0.038(7) 0.050(8) 0.038(7) 0.004(6) 0.007(6) -0.004(6)
C8 0.052(8) 0.031(7) 0.034(7) -0.007(5) 0.000(6) -0.011(6)
C9 0.059(8) 0.034(7) 0.030(7) 0.003(6) 0.002(6) 0.001(6)
C10 0.053(8) 0.052(8) 0.057(9) 0.001(7) 0.017(7) 0.024(7)
C11 0.073(10) 0.052(9) 0.035(7) 0.007(6) 0.017(7) 0.016(8)
C12 0.074 0.074 0.074 0.034 0.012 0.012
C13 0.066 0.066 0.066 0.024 0.008 0.009
C14 0.114(16) 0.039(9) 0.101(15) 0.005(10) -0.069(13) -0.021(10)
C15 0.060(12) 0.068(15) 0.13(2) -0.014(13) 0.011(13) -0.003(10)
C16 0.111(17) 0.072(14) 0.062(12) -0.012(10) 0.035(12) -0.065(12)
C17 0.111(14) 0.068(11) 0.060(11) 0.036(9) -0.004(11) -0.006(11)
C18 0.057(9) 0.058(9) 0.057(9) 0.002(8) 0.000(8) 0.010(8)

loop_
_atom_type_symbol
_atom_type_description
_atom_type_scat_dispersion_real
_atom_type_scat_dispersion_imag
_atom_type_scat_source
C C 0.0033 0.0016 'International Tables Vol C Tables 4.2.6.8 and 6.1.1.4'
H H 0.0000 0.0000 'International Tables Vol C Tables 4.2.6.8 and 6.1.1.4'
N N 0.0061 0.0033 'International Tables Vol C Tables 4.2.6.8 and 6.1.1.4'
O O 0.0106 0.0060 'International Tables Vol C Tables 4.2.6.8 and 6.1.1.4'
Br Br -0.2901 2.4595 'International Tables Vol C Tables 4.2.6.8 and 6.1.1.4'

loop_
_geom_angle_atom_site_label_1
_geom_angle_atom_site_label_2
_geom_angle_atom_site_label_3
_geom_angle
C5 O1 H1A 109.5
C7 N1 C8 107.0(10)
C2 C1 C6 116.6(11)
C2 C1 H1B 121.7
C6 C1 H1B 121.7
C7 O2 C9 104.1(9)
C9 N2 O3 114.3(9)
C3 C2 C1 122.2(11)
C3 C2 Br1 118.9(9)
C1 C2 Br1 118.9(10)
N2 O3 C12 107.1(9)
C2 C3 C4 120.2(11)
C2 C3 H3A 119.9
C4 C3 H3A 119.9
C5 C4 C3 120.0(11)
C5 C4 Br2 120.7(9)
C3 C4 Br2 119.2(9)
O1 C5 C6 123.5(10)
O1 C5 C4 117.6(10)
C6 C5 C4 118.9(11)
C5 C6 C1 122.0(11)
C5 C6 C7 119.1(10)
C1 C6 C7 118.9(11)
N1 C7 O2 117.9(10)
N1 C7 C6 123.8(11)
O2 C7 C6 118.1(10)
N1 C8 C9 102.2(10)
N1 C8 C11 109.9(10)
C9 C8 C11 113.0(11)
N1 C8 C10 109.5(10)
C9 C8 C10 111.7(11)
C11 C8 C10 110.2(10)
N2 C9 O2 123.2(11)
N2 C9 C8 128.4(11)
O2 C9 C8 108.4(10)
C8 C10 H10A 109.5
C8 C10 H10B 109.5
H10A C10 H10B 109.5
C8 C10 H10C 109.5
H10A C10 H10C 109.5
H10B C10 H10C 109.5
C8 C11 H11A 109.5
C8 C11 H11B 109.5
H11A C11 H11B 109.5
C8 C11 H11C 109.5
H11A C11 H11C 109.5
H11B C11 H11C 109.5
O3 C12 C13 110.7(12)
O3 C12 H12A 109.5
C13 C12 H12A 109.5
O3 C12 H12B 109.5
C13 C12 H12B 109.5
H12A C12 H12B 108.1
C18 C13 C14 118.7(16)
C18 C13 C12 123.7(16)
C14 C13 C12 117.4(19)
C13 C14 C15 119.5(18)
C13 C14 H14A 120.2
C15 C14 H14A 120.2
C16 C15 C14 121(2)
C16 C15 H15A 119.4
C14 C15 H15A 119.4
C15 C16 C17 120.3(19)
C15 C16 H16A 119.9
C17 C16 H16A 119.9
C16 C17 C18 120.2(16)
C16 C17 H17A 119.9
C18 C17 H17A 119.9
C17 C18 C13 120.1(15)
C17 C18 H18A 119.9
C13 C18 H18A 119.9

loop_
_geom_bond_atom_site_label_1
_geom_bond_atom_site_label_2
_geom_bond_distance
Br1 C2 1.909(12)
O1 C5 1.346(13)
O1 H1A 0.8200
N1 C7 1.272(15)
N1 C8 1.481(14)
C1 C2 1.395(17)
C1 C6 1.395(15)
C1 H1B 0.9300
Br2 C4 1.877(11)
O2 C7 1.372(13)
O2 C9 1.400(13)
N2 C9 1.250(14)
N2 O3 1.395(12)
C2 C3 1.339(16)
O3 C12 1.436(16)
C3 C4 1.383(16)
C3 H3A 0.9300
C4 C5 1.381(16)
C5 C6 1.371(15)
C6 C7 1.479(16)
C8 C9 1.501(17)
C8 C11 1.526(16)
C8 C10 1.552(16)
C10 H10A 0.9600
C10 H10B 0.9600
C10 H10C 0.9600
C11 H11A 0.9600
C11 H11B 0.9600
C11 H11C 0.9600
C12 C13 1.476(19)
C12 H12A 0.9700
C12 H12B 0.9700
C13 C18 1.357(19)
C13 C14 1.33(2)
C14 C15 1.40(3)
C14 H14A 0.9300
C15 C16 1.29(3)
C15 H15A 0.9300
C16 C17 1.33(2)
C16 H16A 0.9300
C17 C18 1.37(2)
C17 H17A 0.9300
C18 H18A 0.9300

loop_
_geom_torsion_atom_site_label_1
_geom_torsion_atom_site_label_2
_geom_torsion_atom_site_label_3
_geom_torsion_atom_site_label_4
_geom_torsion
C6 C1 C2 C3 -1(2)
C6 C1 C2 Br1 178.2(10)
C9 N2 O3 C12 -177.0(12)
C1 C2 C3 C4 1(2)
Br1 C2 C3 C4 -178.1(10)
C2 C3 C4 C5 0(2)
C2 C3 C4 Br2 177.3(10)
C3 C4 C5 O1 -179.5(12)
Br2 C4 C5 O1 3.1(17)
C3 C4 C5 C6 -0.6(19)
Br2 C4 C5 C6 -177.9(9)
O1 C5 C6 C1 179.5(13)
C4 C5 C6 C1 0.6(19)
O1 C5 C6 C7 0.2(19)
C4 C5 C6 C7 -178.7(12)
C2 C1 C6 C5 0(2)
C2 C1 C6 C7 179.2(12)
C8 N1 C7 O2 0.3(16)
C8 N1 C7 C6 -173.8(11)
C9 O2 C7 N1 3.8(15)
C9 O2 C7 C6 178.2(11)
C5 C6 C7 N1 -9(2)
C1 C6 C7 N1 171.6(13)
C5 C6 C7 O2 176.8(11)
C1 C6 C7 O2 -2.5(18)
C7 N1 C8 C9 -3.9(14)
C7 N1 C8 C11 116.3(12)
C7 N1 C8 C10 -122.5(12)
O3 N2 C9 O2 2.4(19)
O3 N2 C9 C8 -179.5(13)
C7 O2 C9 N2 172.4(13)
C7 O2 C9 C8 -6.0(13)
N1 C8 C9 N2 -172.1(14)
C11 C8 C9 N2 69.8(18)
C10 C8 C9 N2 -55.1(19)
N1 C8 C9 O2 6.2(14)
C11 C8 C9 O2 -111.9(11)
C10 C8 C9 O2 123.2(10)
N2 O3 C12 C13 173.0(12)
O3 C12 C13 C18 -96.5(17)
O3 C12 C13 C14 88.3(16)
C18 C13 C14 C15 1(2)
C12 C13 C14 C15 176.0(15)
C13 C14 C15 C16 0(3)
C14 C15 C16 C17 -1(3)
C15 C16 C17 C18 2(3)
C16 C17 C18 C13 -1(2)
C14 C13 C18 C17 0(2)
C12 C13 C18 C17 -175.0(14)
